data_1528427
loop_
_publ_author_name
'Dan'ko, A.J.'
'Rom, M.A.'
'Kaltaev, K.S.'
'Sidelnikova, N.S.'
'Budnikov, A.T.'
'Nizhankovskiy, S.V.'
'Grin', Yu.'

_publ_section_title
;
 Transformation of the corundum structure upon high-temperature reduction
;
_journal_issue 7
_journal_name_full 'Crystallography Reports'
_journal_page_first 1112
_journal_page_last 1118
_journal_paper_doi 10.1134/s1063774508070031
_journal_volume 53
_journal_year 2008
_chemical_formula_sum 'Al2 O3'
_space_group_IT_number 194
_symmetry_space_group_name_Hall '-P 6c 2c'
_symmetry_space_group_name_H-M 'P 63/m m c'
_cell_angle_alpha 90
_cell_angle_beta 90
_cell_angle_gamma 120
_cell_formula_units_Z 1
_cell_length_a 3.112
_cell_length_b 3.112
_cell_length_c 4.988
_cell_volume 41.835
_citation_journal_id_ASTM CYSTE3
_cod_data_source_file Danko_CYSTE3_2008_1649.cif
_cod_data_source_block Al2O3
_cod_original_cell_volume 41.83466
_cod_database_code 1528427

loop_
_symmetry_equiv_pos_as_xyz
x,y,z
x-y,x,z+1/2
-y,x-y,z
-x,-y,z+1/2
-x+y,-x,z
y,-x+y,z+1/2
-y,-x,-z+1/2
x-y,-y,-z
x,x-y,-z+1/2
y,x,-z
-x+y,y,-z+1/2
-x,-x+y,-z
-x,-y,-z
-x+y,-x,-z-1/2
y,-x+y,-z
x,y,-z-1/2
x-y,x,-z
-y,x-y,-z-1/2
y,x,z-1/2
-x+y,y,z
-x,-x+y,z-1/2
-y,-x,z
x-y,-y,z-1/2
x,x-y,z

loop_
_atom_site_label
_atom_site_type_symbol
_atom_site_fract_x
_atom_site_fract_y
_atom_site_fract_z
_atom_site_occupancy
_atom_site_U_iso_or_equiv
Al1 Al+3 0 0 0.25 1 0.0
O1 O-2 0.3333 0.6667 0.25 1 0.0
O2 O-2 0 0 0 0.5 0.0
